data_1555615
loop_
_publ_author_name
'Samanta, Jayanta'
'Natarajan, Ramalingam'

_publ_section_title
;
 Cofacial Organic Click Cage to Intercalate Polycyclic Aromatic
 Hydrocarbons.
;
_journal_issue 14
_journal_name_full 'Organic letters'
_journal_page_first 3394
_journal_page_last 3397
_journal_paper_doi 10.1021/acs.orglett.6b01554
_journal_volume 18
_journal_year 2016
_chemical_formula_moiety 'C54 H39 N15 O3, C14 H10, 3.5(C H Cl3)'
_chemical_formula_sum 'C71.5 H52.5 Cl10.5 N15 O3'
_chemical_formula_weight 1542.01
_space_group_crystal_system monoclinic
_space_group_IT_number 14
_space_group_name_Hall '-P 2yn'
_space_group_name_H-M_alt 'P 1 21/n 1'
_atom_sites_solution_hydrogens geom
_audit_creation_date 2016-02-01
_audit_creation_method
;
Olex2 1.2
(compiled 2015.09.30 svn.r3233 for OlexSys, GUI svn.r5103)
;
_cell_angle_alpha 90
_cell_angle_beta 92.96(3)
_cell_angle_gamma 90
_cell_formula_units_Z 4
_cell_length_a 16.420(14)
_cell_length_b 13.581(11)
_cell_length_c 32.38(3)
_cell_measurement_reflns_used 4786
_cell_measurement_temperature 100
_cell_measurement_theta_max 21.78
_cell_measurement_theta_min 2.47
_cell_volume 7211(11)
_computing_cell_refinement 'SAINT v8.34A (Bruker, 2013)'
_computing_data_reduction 'SAINT v8.34A (Bruker, 2013)'
_computing_molecular_graphics 'Olex2 (Dolomanov et al., 2009)'
_computing_publication_material 'Olex2 (Dolomanov et al., 2009)'
_computing_structure_refinement 'ShelXL (Sheldrick, 2015)'
_computing_structure_solution 'ShelXT (Sheldrick, 2015)'
_diffrn_ambient_temperature 100
_diffrn_measured_fraction_theta_full 0.987
_diffrn_measured_fraction_theta_max 0.947
_diffrn_measurement_device_type 'Bruker APEX-II CCD'
_diffrn_measurement_method '\f and \w scans'
_diffrn_radiation_type MoK\a
_diffrn_radiation_wavelength 0.71073
_diffrn_reflns_av_R_equivalents 0.1310
_diffrn_reflns_av_unetI/netI 0.2414
_diffrn_reflns_Laue_measured_fraction_full 0.987
_diffrn_reflns_Laue_measured_fraction_max 0.947
_diffrn_reflns_limit_h_max 21
_diffrn_reflns_limit_h_min -20
_diffrn_reflns_limit_k_max 16
_diffrn_reflns_limit_k_min -14
_diffrn_reflns_limit_l_max 41
_diffrn_reflns_limit_l_min -41
_diffrn_reflns_number 55200
_diffrn_reflns_point_group_measured_fraction_full 0.987
_diffrn_reflns_point_group_measured_fraction_max 0.947
_diffrn_reflns_theta_full 26.000
_diffrn_reflns_theta_max 27.426
_diffrn_reflns_theta_min 1.363
_diffrn_standards_number 0
_exptl_absorpt_coefficient_mu 0.464
_exptl_absorpt_correction_T_max 0.7455
_exptl_absorpt_correction_T_min 0.6451
_exptl_absorpt_correction_type multi-scan
_exptl_absorpt_process_details
;
SADABS-2014/5 (Bruker,2014/5) was used for absorption correction.
wR2(int) was 0.1160 before and 0.0770 after correction.
The Ratio of minimum to maximum transmission is 0.8653.
The \l/2 correction factor is 0.00150.
;
_exptl_crystal_colour colourless
_exptl_crystal_colour_primary colourless
_exptl_crystal_density_diffrn 1.421
_exptl_crystal_description block
_exptl_crystal_F_000 3156
_exptl_crystal_size_max 0.26
_exptl_crystal_size_mid 0.24
_exptl_crystal_size_min 0.2
_refine_diff_density_max 0.970
_refine_diff_density_min -0.729
_refine_diff_density_rms 0.098
_refine_ls_extinction_method none
_refine_ls_goodness_of_fit_ref 0.882
_refine_ls_hydrogen_treatment constr
_refine_ls_matrix_type full
_refine_ls_number_parameters 919
_refine_ls_number_reflns 15592
_refine_ls_number_restraints 0
_refine_ls_restrained_S_all 0.882
_refine_ls_R_factor_all 0.2592
_refine_ls_R_factor_gt 0.0853
_refine_ls_shift/su_max 0.000
_refine_ls_shift/su_mean 0.000
_refine_ls_structure_factor_coef Fsqd
_refine_ls_weighting_details 'w=1/[\s^2^(Fo^2^)+(0.1386P)^2^] where P=(Fo^2^+2Fc^2^)/3'
_refine_ls_weighting_scheme calc
_refine_ls_wR_factor_gt 0.2148
_refine_ls_wR_factor_ref 0.2908
_reflns_Friedel_coverage 0.000
_reflns_number_gt 4594
_reflns_number_total 15592
_reflns_threshold_expression 'I > 2\s(I)'
_cod_data_source_file ol6b01554_si_005.cif
_cod_data_source_block rn_js_200_an_0m_a
_cod_original_cell_volume 7210(10)
_cod_original_formula_sum 'C71.50 H52.50 Cl10.50 N15 O3'
_cod_database_code 1555615
_shelx_space_group_comment
;
The symmetry employed for this shelxl refinement is uniquely defined
by the following loop, which should always be used as a source of
symmetry information in preference to the above space-group names.
They are only intended as comments.
;
_olex2_refinement_description
;
1. Fixed Uiso
 At 1.2 times of:
  All C(H) groups, All C(H,H) groups
2. Others
 Fixed Sof: Cl1(0.5) Cl2(0.5) Cl3(0.5) C1(0.5) H1(0.5)
3.a Ternary CH refined with riding coordinates:
 C1(H1), C1(H1), C1(H1), C1(H1)
3.b Secondary CH2 refined with riding coordinates:
 C10(H10A,H10B), C17(H17A,H17B), C24(H24A,H24B), C34(H34A,H34B), C43(H43A,
 H43B), C52(H52A,H52B)
3.c Aromatic/amide H refined with riding coordinates:
 C5(H5), C6(H6), C8(H8), C9(H9), C12(H12), C13(H13), C15(H15), C16(H16),
 C19(H19), C20(H20), C22(H22), C23(H23), C29(H29), C30(H30), C32(H32), C33(H33),
  C36(H36), C38(H38), C39(H39), C41(H41), C42(H42), C45(H45), C47(H47),
 C48(H48), C50(H50), C51(H51), C54(H54), C1(H1), C2(H2), C3(H3), C6(H6), C7(H7),
  C8(H8), C10(H10), C11(H11), C12(H12), C13(H13)
;
_shelx_shelxl_version_number 2014/7
_olex2_submission_special_instructions 'No special instructions were received'

loop_
_space_group_symop_operation_xyz
'x, y, z'
'-x+1/2, y+1/2, -z+1/2'
'-x, -y, -z'
'x-1/2, -y-1/2, z-1/2'

loop_
_atom_site_label
_atom_site_type_symbol
_atom_site_fract_x
_atom_site_fract_y
_atom_site_fract_z
_atom_site_U_iso_or_equiv
_atom_site_adp_type
_atom_site_occupancy
_atom_site_site_symmetry_order
_atom_site_calc_flag
_atom_site_refinement_flags_posn
_atom_site_refinement_flags_occupancy
_atom_site_disorder_assembly
_atom_site_disorder_group
O1_1 O -0.0507(2) 0.3769(2) 0.29815(12) 0.0428(11) Uani 1 1 d . . . .
O2_1 O 0.5846(3) 0.5349(2) 0.13812(12) 0.0493(11) Uani 1 1 d . . . .
O3_1 O 0.5293(2) -0.1081(2) 0.39913(12) 0.0409(10) Uani 1 1 d . . . .
N1_1 N 0.5466(3) 0.5573(3) 0.41226(14) 0.0370(12) Uani 1 1 d . . . .
N2_1 N 0.4106(3) 0.5337(3) 0.43345(14) 0.0372(12) Uani 1 1 d . . . .
N3_1 N 0.4405(3) 0.6622(3) 0.38529(14) 0.0354(12) Uani 1 1 d . . . .
N4_1 N 0.3149(3) 0.3177(3) 0.24088(14) 0.0371(12) Uani 1 1 d . . . .
N5_1 N 0.3040(3) 0.1880(3) 0.29134(14) 0.0389(13) Uani 1 1 d . . . .
N6_1 N 0.4322(3) 0.2238(3) 0.26271(14) 0.0352(12) Uani 1 1 d . . . .
N7_1 N 0.7341(3) 0.6804(3) 0.23172(17) 0.0429(13) Uani 1 1 d . . . .
N8_1 N 0.7899(3) 0.6082(4) 0.23348(17) 0.0561(15) Uani 1 1 d . . . .
N9_1 N 0.7721(3) 0.5463(4) 0.20219(19) 0.0595(16) Uani 1 1 d . . . .
N10_1 N 0.7115(3) 0.0035(3) 0.45091(17) 0.0563(15) Uani 1 1 d . . . .
N11_1 N 0.7122(4) 0.0716(3) 0.48090(17) 0.0617(17) Uani 1 1 d . . . .
N12_1 N 0.6318(3) 0.0866(3) 0.48961(16) 0.0442(14) Uani 1 1 d . . . .
N13_1 N -0.1062(3) 0.5598(3) 0.35386(18) 0.0541(15) Uani 1 1 d . . . .
N14_1 N -0.0726(3) 0.6232(4) 0.38120(16) 0.0534(15) Uani 1 1 d . . . .
N15_1 N -0.0010(3) 0.6529(3) 0.36596(15) 0.0396(13) Uani 1 1 d . . . .
C1_1 C 0.4898(4) 0.5104(3) 0.43430(18) 0.0377(15) Uani 1 1 d . . . .
C2_1 C 0.3891(4) 0.6114(3) 0.40872(18) 0.0371(15) Uani 1 1 d . . . .
C3_1 C 0.5185(4) 0.6306(3) 0.38728(17) 0.0335(14) Uani 1 1 d . . . .
C4_1 C 0.5755(4) 0.6733(3) 0.35820(17) 0.0317(14) Uani 1 1 d . . . .
C5_1 C 0.6576(4) 0.6458(3) 0.36072(19) 0.0415(16) Uani 1 1 d . . . .
H5_1 H 0.6776 0.6056 0.3830 0.050 Uiso 1 1 calc R . . .
C6_1 C 0.7104(4) 0.6764(4) 0.3311(2) 0.0463(17) Uani 1 1 d . . . .
H6_1 H 0.7661 0.6572 0.3333 0.056 Uiso 1 1 calc R . . .
C7_1 C 0.6819(4) 0.7353(4) 0.29810(19) 0.0405(16) Uani 1 1 d . . . .
C8_1 C 0.6012(4) 0.7664(4) 0.2963(2) 0.0459(17) Uani 1 1 d . . . .
H8_1 H 0.5821 0.8090 0.2747 0.055 Uiso 1 1 calc R . . .
C9_1 C 0.5479(4) 0.7361(3) 0.32580(18) 0.0398(16) Uani 1 1 d . . . .
H9_1 H 0.4928 0.7577 0.3241 0.048 Uiso 1 1 calc R . . .
C10_1 C 0.7362(4) 0.7586(4) 0.26326(19) 0.0464(17) Uani 1 1 d . . . .
H10A_1 H 0.7185 0.8214 0.2502 0.056 Uiso 1 1 calc R . . .
H10B_1 H 0.7929 0.7671 0.2746 0.056 Uiso 1 1 calc R . . .
C11_1 C 0.5203(4) 0.4231(3) 0.45962(17) 0.0383(16) Uani 1 1 d . . . .
C12_1 C 0.6038(4) 0.4019(3) 0.46223(17) 0.0412(16) Uani 1 1 d . . . .
H12_1 H 0.6409 0.4449 0.4497 0.049 Uiso 1 1 calc R . . .
C13_1 C 0.6326(4) 0.3194(3) 0.48276(17) 0.0420(16) Uani 1 1 d . . . .
H13_1 H 0.6896 0.3068 0.4846 0.050 Uiso 1 1 calc R . . .
C14_1 C 0.5796(4) 0.2534(3) 0.50098(17) 0.0402(16) Uani 1 1 d . . . .
C15_1 C 0.4950(4) 0.2756(3) 0.49875(17) 0.0429(16) Uani 1 1 d . . . .
H15_1 H 0.4578 0.2327 0.5113 0.052 Uiso 1 1 calc R . . .
C16_1 C 0.4664(4) 0.3592(3) 0.47842(17) 0.0419(16) Uani 1 1 d . . . .
H16_1 H 0.4097 0.3735 0.4772 0.050 Uiso 1 1 calc R . . .
C17_1 C 0.6126(4) 0.1597(3) 0.52115(18) 0.0458(17) Uani 1 1 d . . . .
H17A_1 H 0.6624 0.1750 0.5385 0.055 Uiso 1 1 calc R . . .
H17B_1 H 0.5716 0.1322 0.5393 0.055 Uiso 1 1 calc R . . .
C18_1 C 0.3027(4) 0.6439(3) 0.40564(17) 0.0352(15) Uani 1 1 d . . . .
C19_1 C 0.2436(4) 0.5996(4) 0.42973(18) 0.0422(16) Uani 1 1 d . . . .
H19_1 H 0.2597 0.5505 0.4494 0.051 Uiso 1 1 calc R . . .
C20_1 C 0.1622(4) 0.6268(4) 0.42504(19) 0.0484(17) Uani 1 1 d . . . .
H20_1 H 0.1232 0.5971 0.4417 0.058 Uiso 1 1 calc R . . .
C21_1 C 0.1377(4) 0.6975(4) 0.39592(19) 0.0391(15) Uani 1 1 d . . . .
C22_1 C 0.1965(4) 0.7414(3) 0.37163(18) 0.0402(16) Uani 1 1 d . . . .
H22_1 H 0.1802 0.7893 0.3515 0.048 Uiso 1 1 calc R . . .
C23_1 C 0.2766(4) 0.7154(3) 0.37680(18) 0.0421(16) Uani 1 1 d . . . .
H23_1 H 0.3155 0.7466 0.3605 0.051 Uiso 1 1 calc R . . .
C24_1 C 0.0485(4) 0.7282(4) 0.38985(19) 0.0476(17) Uani 1 1 d . . . .
H24A_1 H 0.0255 0.7378 0.4172 0.057 Uiso 1 1 calc R . . .
H24B_1 H 0.0452 0.7918 0.3749 0.057 Uiso 1 1 calc R . . .
C25_1 C 0.3946(4) 0.2966(3) 0.24045(17) 0.0336(14) Uani 1 1 d . . . .
C26_1 C 0.3850(4) 0.1729(3) 0.28775(19) 0.0392(16) Uani 1 1 d . . . .
C27_1 C 0.2721(4) 0.2625(4) 0.26691(18) 0.0391(16) Uani 1 1 d . . . .
C28_1 C 0.4237(4) 0.0963(3) 0.31517(17) 0.0330(14) Uani 1 1 d . . . .
C29_1 C 0.5082(4) 0.0887(3) 0.31924(17) 0.0364(15) Uani 1 1 d . . . .
H29_1 H 0.5408 0.1293 0.3028 0.044 Uiso 1 1 calc R . . .
C30_1 C 0.5462(4) 0.0217(3) 0.34728(18) 0.0413(16) Uani 1 1 d . . . .
H30_1 H 0.6040 0.0192 0.3504 0.050 Uiso 1 1 calc R . . .
C31_1 C 0.4996(4) -0.0407(3) 0.37033(18) 0.0398(16) Uani 1 1 d . . . .
C32_1 C 0.4143(4) -0.0359(3) 0.36520(17) 0.0379(15) Uani 1 1 d . . . .
H32_1 H 0.3817 -0.0800 0.3801 0.046 Uiso 1 1 calc R . . .
C33_1 C 0.3775(4) 0.0322(3) 0.33873(17) 0.0408(16) Uani 1 1 d . . . .
H33_1 H 0.3196 0.0358 0.3364 0.049 Uiso 1 1 calc R . . .
C34_1 C 0.6137(4) -0.1062(4) 0.41079(19) 0.0455(17) Uani 1 1 d . . . .
H34A_1 H 0.6453 -0.0974 0.3858 0.055 Uiso 1 1 calc R . . .
H34B_1 H 0.6298 -0.1699 0.4236 0.055 Uiso 1 1 calc R . . .
C35_1 C 0.6339(4) -0.0246(3) 0.44069(19) 0.0415(16) Uani 1 1 d . . . .
C36_1 C 0.5828(4) 0.0292(4) 0.46536(19) 0.0476(17) Uani 1 1 d . . . .
H36_1 H 0.5250 0.0259 0.4651 0.057 Uiso 1 1 calc R . . .
C37_1 C 0.1855(4) 0.2890(3) 0.27243(18) 0.0368(15) Uani 1 1 d . . . .
C38_1 C 0.1385(4) 0.2368(4) 0.29940(19) 0.0465(17) Uani 1 1 d . . . .
H38_1 H 0.1601 0.1792 0.3125 0.056 Uiso 1 1 calc R . . .
C39_1 C 0.0604(4) 0.2680(3) 0.30735(19) 0.0442(17) Uani 1 1 d . . . .
H39_1 H 0.0291 0.2316 0.3259 0.053 Uiso 1 1 calc R . . .
C40_1 C 0.0274(4) 0.3525(3) 0.28829(18) 0.0383(15) Uani 1 1 d . . . .
C41_1 C 0.0733(4) 0.4042(4) 0.2611(2) 0.0502(18) Uani 1 1 d . . . .
H41_1 H 0.0521 0.4623 0.2482 0.060 Uiso 1 1 calc R . . .
C42_1 C 0.1514(4) 0.3706(4) 0.25237(18) 0.0447(16) Uani 1 1 d . . . .
H42_1 H 0.1814 0.4043 0.2324 0.054 Uiso 1 1 calc R . . .
C43_1 C -0.0809(4) 0.4769(3) 0.28820(18) 0.0441(16) Uani 1 1 d . . . .
H43A_1 H -0.1412 0.4757 0.2848 0.053 Uiso 1 1 calc R . . .
H43B_1 H -0.0593 0.4987 0.2617 0.053 Uiso 1 1 calc R . . .
C44_1 C -0.0555(4) 0.5480(4) 0.32146(19) 0.0408(16) Uani 1 1 d . . . .
C45_1 C 0.0106(4) 0.6083(4) 0.3295(2) 0.0464(17) Uani 1 1 d . . . .
H45_1 H 0.0557 0.6169 0.3127 0.056 Uiso 1 1 calc R . . .
C46_1 C 0.4450(4) 0.3571(3) 0.21381(17) 0.0357(15) Uani 1 1 d . . . .
C47_1 C 0.4111(4) 0.4367(3) 0.18994(17) 0.0395(16) Uani 1 1 d . . . .
H47_1 H 0.3546 0.4512 0.1909 0.047 Uiso 1 1 calc R . . .
C48_1 C 0.4592(4) 0.4929(3) 0.16548(18) 0.0428(17) Uani 1 1 d . . . .
H48_1 H 0.4352 0.5440 0.1490 0.051 Uiso 1 1 calc R . . .
C49_1 C 0.5423(4) 0.4756(3) 0.16472(18) 0.0403(16) Uani 1 1 d . . . .
C50_1 C 0.5777(4) 0.3989(4) 0.18854(18) 0.0437(16) Uani 1 1 d . . . .
H50_1 H 0.6346 0.3864 0.1881 0.052 Uiso 1 1 calc R . . .
C51_1 C 0.5288(4) 0.3410(4) 0.21298(18) 0.0434(16) Uani 1 1 d . . . .
H51_1 H 0.5531 0.2897 0.2293 0.052 Uiso 1 1 calc R . . .
C52_1 C 0.6728(4) 0.5326(4) 0.1418(2) 0.0508(18) Uani 1 1 d . . . .
H52A_1 H 0.6946 0.5659 0.1175 0.061 Uiso 1 1 calc R . . .
H52B_1 H 0.6914 0.4633 0.1416 0.061 Uiso 1 1 calc R . . .
C53_1 C 0.7064(4) 0.5818(4) 0.18043(19) 0.0417(16) Uani 1 1 d . . . .
C54_1 C 0.6800(4) 0.6661(4) 0.1995(2) 0.0458(17) Uani 1 1 d . . . .
H54_1 H 0.6338 0.7054 0.1917 0.055 Uiso 1 1 calc R . . .
C1_2 C 0.6840(5) 0.2835(5) 0.3680(2) 0.069(2) Uani 1 1 d . . . .
H1_2 H 0.7223 0.2422 0.3826 0.083 Uiso 1 1 calc R . . .
C2_2 C 0.7119(5) 0.3535(6) 0.3394(3) 0.079(2) Uani 1 1 d . . . .
H2_2 H 0.7687 0.3593 0.3356 0.094 Uiso 1 1 calc R . . .
C3_2 C 0.6576(6) 0.4134(5) 0.3171(3) 0.085(3) Uani 1 1 d . . . .
H3_2 H 0.6772 0.4577 0.2972 0.103 Uiso 1 1 calc R . . .
C4_2 C 0.5722(5) 0.4090(4) 0.3238(2) 0.060(2) Uani 1 1 d . . . .
C5_2 C 0.5447(5) 0.3384(4) 0.3530(2) 0.0555(19) Uani 1 1 d . . . .
C6_2 C 0.6033(6) 0.2742(4) 0.3749(2) 0.064(2) Uani 1 1 d . . . .
H6_2 H 0.5854 0.2264 0.3938 0.077 Uiso 1 1 calc R . . .
C7_2 C 0.4619(5) 0.3358(4) 0.3612(2) 0.058(2) Uani 1 1 d . . . .
H7_2 H 0.4434 0.2886 0.3802 0.069 Uiso 1 1 calc R . . .
C8_2 C 0.5155(6) 0.4732(4) 0.3037(2) 0.065(2) Uani 1 1 d . . . .
H8_2 H 0.5339 0.5188 0.2839 0.078 Uiso 1 1 calc R . . .
C9_2 C 0.4338(6) 0.4714(4) 0.3122(2) 0.064(2) Uani 1 1 d . . . .
C10_2 C 0.3761(6) 0.5398(5) 0.2930(2) 0.079(3) Uani 1 1 d . . . .
H10_2 H 0.3942 0.5866 0.2737 0.095 Uiso 1 1 calc R . . .
C11_2 C 0.2975(7) 0.5383(5) 0.3021(3) 0.085(3) Uani 1 1 d . . . .
H11_2 H 0.2606 0.5835 0.2887 0.102 Uiso 1 1 calc R . . .
C12_2 C 0.2676(5) 0.4694(6) 0.3318(2) 0.080(3) Uani 1 1 d . . . .
H12_2 H 0.2117 0.4695 0.3380 0.096 Uiso 1 1 calc R . . .
C13_2 C 0.3221(6) 0.4025(5) 0.3513(2) 0.074(2) Uani 1 1 d . . . .
H13_2 H 0.3029 0.3575 0.3710 0.088 Uiso 1 1 calc R . . .
C14_2 C 0.4050(5) 0.4010(4) 0.3420(2) 0.0559(19) Uani 1 1 d . . . .
Cl1_3 Cl 0.21801(11) -0.02064(11) 0.41335(6) 0.0644(5) Uani 1 1 d . . . .
Cl2_3 Cl 0.16209(15) 0.18197(14) 0.41935(8) 0.1070(9) Uani 1 1 d . . . .
Cl3_3 Cl 0.32730(12) 0.13210(12) 0.44796(6) 0.0759(6) Uani 1 1 d . . . .
C1_3 C 0.2258(4) 0.0906(4) 0.4428(2) 0.065(2) Uani 1 1 d . . . .
H1_3 H 0.2066 0.0770 0.4710 0.078 Uiso 1 1 calc R . . .
Cl1_4 Cl 0.07847(17) 0.32988(17) 0.50968(7) 0.1163(9) Uani 1 1 d . . . .
Cl2_4 Cl 0.18994(13) 0.19481(12) 0.55066(7) 0.0855(7) Uani 1 1 d . . . .
Cl3_4 Cl 0.25093(18) 0.37488(17) 0.51697(9) 0.1419(12) Uani 1 1 d . . . .
C1_4 C 0.1712(4) 0.3200(4) 0.5402(2) 0.065(2) Uani 1 1 d . . . .
H1_4 H 0.1638 0.3543 0.5671 0.079 Uiso 1 1 calc R . . .
Cl1_5 Cl -0.07372(14) 0.23842(12) 0.40426(7) 0.0941(8) Uani 1 1 d . . . .
Cl2_5 Cl -0.11977(18) 0.40671(17) 0.45457(8) 0.1281(10) Uani 1 1 d . . . .
Cl3_5 Cl 0.02791(15) 0.41126(13) 0.40946(7) 0.0940(8) Uani 1 1 d . . . .
C1_5 C -0.0715(5) 0.3659(4) 0.4096(2) 0.083(3) Uani 1 1 d . . . .
H1_5 H -0.1025 0.3944 0.3851 0.099 Uiso 1 1 calc R . . .
Cl1_6 Cl 0.8982(3) 0.0705(5) 0.4901(2) 0.161(3) Uani 0.5 1 d . P A -1
Cl2_6 Cl 1.0209(4) 0.0120(4) 0.5504(2) 0.109(2) Uani 0.5 1 d . P A -1
Cl3_6 Cl 1.0348(6) -0.0366(7) 0.4650(3) 0.170(4) Uani 0.5 1 d . P A -1
C1_6 C 1.0011(11) 0.0500(11) 0.4983(6) 0.090(5) Uani 0.5 1 d . P A -1
H1_6 H 1.0307 0.1131 0.4938 0.108 Uiso 0.5 1 calc R P A -1

loop_
_atom_site_aniso_label
_atom_site_aniso_U_11
_atom_site_aniso_U_22
_atom_site_aniso_U_33
_atom_site_aniso_U_23
_atom_site_aniso_U_13
_atom_site_aniso_U_12
O1_1 0.036(3) 0.0343(18) 0.059(3) 0.0065(18) 0.007(2) 0.0070(18)
O2_1 0.053(3) 0.041(2) 0.054(3) 0.007(2) 0.007(2) -0.012(2)
O3_1 0.044(3) 0.0290(18) 0.049(3) 0.0058(17) 0.002(2) 0.0045(18)
N1_1 0.040(3) 0.029(2) 0.042(3) 0.000(2) 0.006(3) 0.002(2)
N2_1 0.042(4) 0.025(2) 0.044(3) -0.001(2) -0.001(3) 0.007(2)
N3_1 0.039(3) 0.030(2) 0.038(3) 0.001(2) 0.009(3) -0.002(2)
N4_1 0.039(4) 0.030(2) 0.043(3) 0.002(2) 0.004(3) -0.007(2)
N5_1 0.040(4) 0.029(2) 0.048(3) 0.000(2) 0.001(3) 0.001(2)
N6_1 0.038(3) 0.033(2) 0.035(3) 0.000(2) 0.009(3) -0.004(2)
N7_1 0.032(3) 0.035(2) 0.062(4) 0.010(2) 0.002(3) -0.004(2)
N8_1 0.042(4) 0.055(3) 0.071(4) 0.001(3) 0.001(3) 0.011(3)
N9_1 0.051(4) 0.051(3) 0.077(5) -0.004(3) 0.006(4) 0.016(3)
N10_1 0.050(4) 0.044(3) 0.074(4) -0.005(3) 0.001(3) -0.005(3)
N11_1 0.078(5) 0.037(3) 0.069(4) -0.018(3) -0.018(4) 0.005(3)
N12_1 0.045(4) 0.028(2) 0.058(4) 0.006(2) -0.003(3) 0.006(2)
N13_1 0.039(4) 0.053(3) 0.069(4) -0.011(3) -0.005(3) -0.005(3)
N14_1 0.041(4) 0.058(3) 0.062(4) -0.001(3) 0.012(3) 0.002(3)
N15_1 0.039(4) 0.027(2) 0.053(4) -0.005(2) 0.008(3) 0.002(2)
C1_1 0.047(5) 0.026(3) 0.040(4) -0.005(3) -0.001(3) 0.007(3)
C2_1 0.036(4) 0.032(3) 0.043(4) -0.008(3) 0.004(3) 0.002(3)
C3_1 0.034(4) 0.027(3) 0.039(4) 0.001(3) 0.002(3) -0.004(3)
C4_1 0.038(4) 0.020(2) 0.036(4) -0.003(2) 0.000(3) 0.000(2)
C5_1 0.040(4) 0.032(3) 0.052(4) 0.009(3) -0.005(4) 0.006(3)
C6_1 0.029(4) 0.042(3) 0.068(5) -0.001(3) 0.010(4) 0.001(3)
C7_1 0.039(4) 0.034(3) 0.048(5) 0.005(3) 0.002(4) -0.002(3)
C8_1 0.045(5) 0.035(3) 0.057(5) 0.008(3) -0.007(4) -0.003(3)
C9_1 0.044(4) 0.029(3) 0.047(4) 0.006(3) 0.008(3) 0.002(3)
C10_1 0.042(4) 0.035(3) 0.063(5) -0.001(3) 0.005(4) -0.009(3)
C11_1 0.058(5) 0.027(3) 0.030(4) 0.000(2) 0.006(3) 0.002(3)
C12_1 0.046(5) 0.027(3) 0.050(4) 0.001(3) 0.002(3) -0.002(3)
C13_1 0.044(4) 0.035(3) 0.047(4) -0.008(3) 0.001(3) 0.010(3)
C14_1 0.058(5) 0.026(3) 0.036(4) -0.005(2) -0.001(3) 0.003(3)
C15_1 0.054(5) 0.030(3) 0.046(4) -0.002(3) 0.007(4) -0.007(3)
C16_1 0.046(4) 0.032(3) 0.049(4) 0.002(3) 0.008(3) -0.001(3)
C17_1 0.054(5) 0.030(3) 0.053(4) -0.007(3) 0.001(4) 0.008(3)
C18_1 0.036(4) 0.023(2) 0.047(4) -0.008(3) 0.004(3) -0.005(3)
C19_1 0.047(5) 0.036(3) 0.044(4) 0.003(3) 0.003(4) 0.000(3)
C20_1 0.042(5) 0.041(3) 0.063(5) 0.002(3) 0.006(4) -0.003(3)
C21_1 0.032(4) 0.032(3) 0.053(4) -0.011(3) 0.002(3) 0.002(3)
C22_1 0.048(5) 0.025(3) 0.048(4) 0.002(3) -0.003(4) 0.004(3)
C23_1 0.050(5) 0.029(3) 0.048(4) 0.004(3) 0.008(4) -0.002(3)
C24_1 0.054(5) 0.038(3) 0.052(4) -0.002(3) 0.009(4) -0.001(3)
C25_1 0.033(4) 0.026(3) 0.042(4) -0.003(3) 0.008(3) -0.003(3)
C26_1 0.036(4) 0.030(3) 0.052(4) -0.009(3) 0.004(4) 0.001(3)
C27_1 0.041(4) 0.032(3) 0.044(4) -0.012(3) -0.001(3) 0.000(3)
C28_1 0.037(4) 0.028(3) 0.034(4) -0.004(2) 0.003(3) 0.001(3)
C29_1 0.042(4) 0.027(3) 0.040(4) 0.002(2) 0.007(3) 0.005(3)
C30_1 0.044(4) 0.030(3) 0.050(4) -0.008(3) 0.003(3) 0.001(3)
C31_1 0.051(5) 0.021(2) 0.047(4) 0.001(3) 0.003(4) -0.002(3)
C32_1 0.040(4) 0.030(3) 0.044(4) 0.008(3) 0.001(3) -0.005(3)
C33_1 0.040(4) 0.034(3) 0.049(4) -0.001(3) 0.012(3) 0.004(3)
C34_1 0.044(5) 0.037(3) 0.056(5) 0.003(3) 0.004(4) 0.008(3)
C35_1 0.045(5) 0.029(3) 0.050(4) 0.002(3) 0.006(4) 0.004(3)
C36_1 0.052(5) 0.030(3) 0.060(5) 0.003(3) -0.008(4) -0.001(3)
C37_1 0.036(4) 0.029(3) 0.046(4) 0.001(3) 0.006(3) -0.001(3)
C38_1 0.043(5) 0.030(3) 0.068(5) 0.010(3) 0.009(4) 0.007(3)
C39_1 0.037(4) 0.035(3) 0.062(5) 0.010(3) 0.013(4) -0.003(3)
C40_1 0.040(4) 0.027(3) 0.048(4) 0.004(3) 0.000(3) -0.002(3)
C41_1 0.034(4) 0.039(3) 0.076(5) 0.020(3) -0.003(4) 0.003(3)
C42_1 0.043(5) 0.045(3) 0.046(4) 0.010(3) 0.004(3) -0.003(3)
C43_1 0.039(4) 0.031(3) 0.063(5) -0.001(3) 0.001(3) 0.005(3)
C44_1 0.037(4) 0.034(3) 0.052(5) 0.003(3) 0.006(4) 0.006(3)
C45_1 0.048(5) 0.030(3) 0.062(5) 0.000(3) 0.009(4) -0.002(3)
C46_1 0.037(4) 0.024(3) 0.047(4) -0.007(3) 0.005(3) -0.002(3)
C47_1 0.033(4) 0.031(3) 0.054(4) -0.008(3) 0.000(3) 0.004(3)
C48_1 0.046(5) 0.025(3) 0.058(5) 0.005(3) 0.002(4) -0.006(3)
C49_1 0.044(5) 0.030(3) 0.047(4) 0.003(3) -0.003(3) -0.004(3)
C50_1 0.037(4) 0.038(3) 0.057(5) 0.005(3) 0.005(3) -0.003(3)
C51_1 0.039(4) 0.036(3) 0.056(5) 0.009(3) 0.003(4) 0.001(3)
C52_1 0.034(4) 0.039(3) 0.081(6) 0.004(3) 0.017(4) -0.009(3)
C53_1 0.050(5) 0.032(3) 0.045(4) 0.007(3) 0.017(4) -0.003(3)
C54_1 0.033(4) 0.040(3) 0.065(5) 0.005(3) 0.007(4) -0.001(3)
C1_2 0.071(7) 0.058(4) 0.079(6) -0.019(4) 0.002(5) 0.006(4)
C2_2 0.079(7) 0.078(5) 0.081(7) -0.036(5) 0.030(5) 0.000(5)
C3_2 0.110(9) 0.057(4) 0.094(7) -0.017(4) 0.046(6) -0.004(5)
C4_2 0.090(7) 0.031(3) 0.059(5) -0.016(3) 0.018(5) -0.005(4)
C5_2 0.076(6) 0.038(3) 0.053(5) -0.018(3) 0.009(4) -0.006(4)
C6_2 0.087(7) 0.045(4) 0.059(5) -0.018(3) 0.004(5) -0.003(4)
C7_2 0.077(6) 0.040(3) 0.056(5) -0.012(3) 0.006(5) -0.005(4)
C8_2 0.103(7) 0.042(4) 0.052(5) -0.010(3) 0.015(5) -0.006(4)
C9_2 0.095(7) 0.036(3) 0.060(5) -0.018(3) 0.002(5) 0.000(4)
C10_2 0.123(9) 0.048(4) 0.066(6) -0.015(4) 0.005(6) 0.011(5)
C11_2 0.131(9) 0.057(4) 0.065(6) -0.017(4) -0.010(6) 0.030(5)
C12_2 0.081(7) 0.086(5) 0.072(6) -0.047(5) -0.011(5) 0.017(5)
C13_2 0.089(7) 0.054(4) 0.075(6) -0.026(4) -0.014(5) 0.012(4)
C14_2 0.074(6) 0.041(3) 0.053(5) -0.017(3) 0.004(4) 0.005(4)
Cl1_3 0.0591(13) 0.0578(9) 0.0764(14) -0.0103(8) 0.0064(10) 0.0024(8)
Cl2_3 0.108(2) 0.0727(12) 0.136(2) -0.0158(12) -0.0350(16) 0.0355(12)
Cl3_3 0.0667(15) 0.0668(10) 0.0935(16) -0.0130(10) -0.0028(12) -0.0051(9)
C1_3 0.055(5) 0.050(3) 0.089(6) -0.012(3) -0.003(4) 0.005(3)
Cl1_4 0.133(2) 0.1164(17) 0.0959(19) 0.0002(14) -0.0248(17) 0.0400(16)
Cl2_4 0.0832(16) 0.0586(10) 0.1138(18) -0.0026(10) -0.0024(14) 0.0096(10)
Cl3_4 0.155(3) 0.1004(15) 0.182(3) -0.0330(17) 0.120(2) -0.0402(16)
C1_4 0.067(6) 0.055(4) 0.074(6) -0.003(3) 0.006(4) 0.003(3)
Cl1_5 0.1062(19) 0.0505(9) 0.126(2) -0.0018(10) 0.0117(15) -0.0034(10)
Cl2_5 0.163(3) 0.1063(16) 0.120(2) -0.0138(15) 0.054(2) 0.0172(17)
Cl3_5 0.105(2) 0.0680(11) 0.1062(18) 0.0149(11) -0.0168(15) -0.0056(11)
C1_5 0.104(7) 0.053(4) 0.088(6) 0.010(4) -0.021(5) -0.030(4)
Cl1_6 0.080(4) 0.244(7) 0.158(6) 0.126(5) 0.006(4) -0.005(4)
Cl2_6 0.103(5) 0.113(3) 0.108(5) 0.029(3) -0.023(4) -0.016(4)
Cl3_6 0.170(9) 0.222(8) 0.124(8) -0.068(6) 0.065(7) -0.051(7)
C1_6 0.069(13) 0.108(11) 0.093(14) -0.004(12) 0.015(12) -0.019(11)

loop_
_atom_type_symbol
_atom_type_description
_atom_type_scat_dispersion_real
_atom_type_scat_dispersion_imag
_atom_type_scat_source
C C 0.0033 0.0016 'International Tables Vol C Tables 4.2.6.8 and 6.1.1.4'
H H 0.0000 0.0000 'International Tables Vol C Tables 4.2.6.8 and 6.1.1.4'
Cl Cl 0.1484 0.1585 'International Tables Vol C Tables 4.2.6.8 and 6.1.1.4'
N N 0.0061 0.0033 'International Tables Vol C Tables 4.2.6.8 and 6.1.1.4'
O O 0.0106 0.0060 'International Tables Vol C Tables 4.2.6.8 and 6.1.1.4'

loop_
_geom_angle_atom_site_label_1
_geom_angle_atom_site_label_2
_geom_angle_atom_site_label_3
_geom_angle
C40_1 O1_1 C43_1 118.5(4)
C49_1 O2_1 C52_1 117.8(5)
C31_1 O3_1 C34_1 118.3(4)
C3_1 N1_1 C1_1 115.9(5)
C1_1 N2_1 C2_1 114.7(5)
C3_1 N3_1 C2_1 115.4(5)
C25_1 N4_1 C27_1 115.2(5)
C26_1 N5_1 C27_1 114.1(5)
C26_1 N6_1 C25_1 115.9(5)
N8_1 N7_1 C10_1 120.4(5)
N8_1 N7_1 C54_1 110.4(5)
C54_1 N7_1 C10_1 129.1(5)
N9_1 N8_1 N7_1 107.8(5)
N8_1 N9_1 C53_1 108.0(5)
N11_1 N10_1 C35_1 110.1(5)
N10_1 N11_1 N12_1 106.1(5)
N11_1 N12_1 C17_1 119.0(5)
C36_1 N12_1 N11_1 110.2(5)
C36_1 N12_1 C17_1 130.8(6)
N14_1 N13_1 C44_1 109.5(5)
N13_1 N14_1 N15_1 106.7(5)
N14_1 N15_1 C24_1 118.2(5)
C45_1 N15_1 N14_1 110.4(5)
C45_1 N15_1 C24_1 131.4(5)
N1_1 C1_1 C11_1 115.7(5)
N2_1 C1_1 N1_1 124.8(5)
N2_1 C1_1 C11_1 119.4(5)
N2_1 C2_1 C18_1 119.2(5)
N3_1 C2_1 N2_1 125.1(5)
N3_1 C2_1 C18_1 115.7(5)
N1_1 C3_1 C4_1 117.5(5)
N3_1 C3_1 N1_1 123.9(5)
N3_1 C3_1 C4_1 118.4(5)
C5_1 C4_1 C3_1 119.9(5)
C5_1 C4_1 C9_1 118.6(5)
C9_1 C4_1 C3_1 121.4(5)
C4_1 C5_1 H5_1 119.5
C6_1 C5_1 C4_1 120.9(5)
C6_1 C5_1 H5_1 119.5
C5_1 C6_1 H6_1 119.9
C5_1 C6_1 C7_1 120.2(6)
C7_1 C6_1 H6_1 119.9
C6_1 C7_1 C10_1 120.3(6)
C8_1 C7_1 C6_1 119.2(6)
C8_1 C7_1 C10_1 120.4(6)
C7_1 C8_1 H8_1 119.5
C9_1 C8_1 C7_1 121.0(6)
C9_1 C8_1 H8_1 119.5
C4_1 C9_1 H9_1 120.0
C8_1 C9_1 C4_1 120.0(6)
C8_1 C9_1 H9_1 120.0
N7_1 C10_1 C7_1 112.0(4)
N7_1 C10_1 H10A_1 109.2
N7_1 C10_1 H10B_1 109.2
C7_1 C10_1 H10A_1 109.2
C7_1 C10_1 H10B_1 109.2
H10A_1 C10_1 H10B_1 107.9
C12_1 C11_1 C1_1 119.4(5)
C12_1 C11_1 C16_1 119.0(5)
C16_1 C11_1 C1_1 121.5(6)
C11_1 C12_1 H12_1 119.7
C13_1 C12_1 C11_1 120.6(5)
C13_1 C12_1 H12_1 119.7
C12_1 C13_1 H13_1 119.4
C12_1 C13_1 C14_1 121.3(6)
C14_1 C13_1 H13_1 119.4
C13_1 C14_1 C15_1 118.1(5)
C13_1 C14_1 C17_1 120.1(6)
C15_1 C14_1 C17_1 121.8(5)
C14_1 C15_1 H15_1 119.8
C16_1 C15_1 C14_1 120.4(5)
C16_1 C15_1 H15_1 119.8
C11_1 C16_1 H16_1 119.7
C15_1 C16_1 C11_1 120.7(6)
C15_1 C16_1 H16_1 119.7
N12_1 C17_1 C14_1 110.6(4)
N12_1 C17_1 H17A_1 109.5
N12_1 C17_1 H17B_1 109.5
C14_1 C17_1 H17A_1 109.5
C14_1 C17_1 H17B_1 109.5
H17A_1 C17_1 H17B_1 108.1
C19_1 C18_1 C2_1 121.3(5)
C23_1 C18_1 C2_1 120.7(5)
C23_1 C18_1 C19_1 117.9(6)
C18_1 C19_1 H19_1 119.6
C20_1 C19_1 C18_1 120.8(5)
C20_1 C19_1 H19_1 119.6
C19_1 C20_1 H20_1 120.0
C19_1 C20_1 C21_1 120.1(6)
C21_1 C20_1 H20_1 120.0
C20_1 C21_1 C22_1 119.2(6)
C20_1 C21_1 C24_1 121.2(6)
C22_1 C21_1 C24_1 119.6(5)
C21_1 C22_1 H22_1 119.8
C23_1 C22_1 C21_1 120.5(5)
C23_1 C22_1 H22_1 119.8
C18_1 C23_1 H23_1 119.3
C22_1 C23_1 C18_1 121.5(6)
C22_1 C23_1 H23_1 119.3
N15_1 C24_1 C21_1 111.9(4)
N15_1 C24_1 H24A_1 109.2
N15_1 C24_1 H24B_1 109.2
C21_1 C24_1 H24A_1 109.2
C21_1 C24_1 H24B_1 109.2
H24A_1 C24_1 H24B_1 107.9
N4_1 C25_1 N6_1 124.7(5)
N4_1 C25_1 C46_1 117.7(5)
N6_1 C25_1 C46_1 117.6(5)
N5_1 C26_1 C28_1 116.4(5)
N6_1 C26_1 N5_1 125.0(5)
N6_1 C26_1 C28_1 118.6(5)
N4_1 C27_1 N5_1 125.0(5)
N4_1 C27_1 C37_1 118.1(5)
N5_1 C27_1 C37_1 116.7(5)
C29_1 C28_1 C26_1 120.1(5)
C29_1 C28_1 C33_1 117.8(5)
C33_1 C28_1 C26_1 122.0(5)
C28_1 C29_1 H29_1 119.5
C28_1 C29_1 C30_1 121.1(5)
C30_1 C29_1 H29_1 119.5
C29_1 C30_1 H30_1 119.9
C31_1 C30_1 C29_1 120.2(6)
C31_1 C30_1 H30_1 119.9
O3_1 C31_1 C30_1 125.8(6)
O3_1 C31_1 C32_1 115.3(5)
C30_1 C31_1 C32_1 118.9(5)
C31_1 C32_1 H32_1 119.7
C33_1 C32_1 C31_1 120.5(5)
C33_1 C32_1 H32_1 119.7
C28_1 C33_1 H33_1 119.3
C32_1 C33_1 C28_1 121.3(6)
C32_1 C33_1 H33_1 119.3
O3_1 C34_1 H34A_1 109.3
O3_1 C34_1 H34B_1 109.3
O3_1 C34_1 C35_1 111.5(5)
H34A_1 C34_1 H34B_1 108.0
C35_1 C34_1 H34A_1 109.3
C35_1 C34_1 H34B_1 109.3
N10_1 C35_1 C34_1 122.7(6)
N10_1 C35_1 C36_1 107.4(5)
C36_1 C35_1 C34_1 129.7(6)
N12_1 C36_1 C35_1 106.1(6)
N12_1 C36_1 H36_1 126.9
C35_1 C36_1 H36_1 126.9
C38_1 C37_1 C27_1 121.2(5)
C42_1 C37_1 C27_1 120.2(5)
C42_1 C37_1 C38_1 118.6(6)
C37_1 C38_1 H38_1 119.7
C39_1 C38_1 C37_1 120.6(5)
C39_1 C38_1 H38_1 119.7
C38_1 C39_1 H39_1 119.7
C38_1 C39_1 C40_1 120.7(5)
C40_1 C39_1 H39_1 119.7
O1_1 C40_1 C39_1 116.1(5)
O1_1 C40_1 C41_1 124.9(5)
C41_1 C40_1 C39_1 119.0(6)
C40_1 C41_1 H41_1 120.0
C40_1 C41_1 C42_1 119.9(5)
C42_1 C41_1 H41_1 120.0
C37_1 C42_1 C41_1 121.1(5)
C37_1 C42_1 H42_1 119.5
C41_1 C42_1 H42_1 119.5
O1_1 C43_1 H43A_1 109.4
O1_1 C43_1 H43B_1 109.4
O1_1 C43_1 C44_1 111.1(4)
H43A_1 C43_1 H43B_1 108.0
C44_1 C43_1 H43A_1 109.4
C44_1 C43_1 H43B_1 109.4
N13_1 C44_1 C43_1 117.8(5)
C45_1 C44_1 N13_1 106.7(5)
C45_1 C44_1 C43_1 135.5(6)
N15_1 C45_1 C44_1 106.7(6)
N15_1 C45_1 H45_1 126.6
C44_1 C45_1 H45_1 126.6
C47_1 C46_1 C25_1 121.6(5)
C51_1 C46_1 C25_1 120.5(5)
C51_1 C46_1 C47_1 117.8(5)
C46_1 C47_1 H47_1 119.6
C48_1 C47_1 C46_1 120.8(5)
C48_1 C47_1 H47_1 119.6
C47_1 C48_1 H48_1 119.6
C47_1 C48_1 C49_1 120.7(5)
C49_1 C48_1 H48_1 119.6
O2_1 C49_1 C50_1 124.3(6)
C48_1 C49_1 O2_1 115.9(5)
C48_1 C49_1 C50_1 119.7(5)
C49_1 C50_1 H50_1 120.2
C51_1 C50_1 C49_1 119.6(6)
C51_1 C50_1 H50_1 120.2
C46_1 C51_1 C50_1 121.2(5)
C46_1 C51_1 H51_1 119.4
C50_1 C51_1 H51_1 119.4
O2_1 C52_1 H52A_1 109.1
O2_1 C52_1 H52B_1 109.1
O2_1 C52_1 C53_1 112.5(5)
H52A_1 C52_1 H52B_1 107.8
C53_1 C52_1 H52A_1 109.1
C53_1 C52_1 H52B_1 109.1
N9_1 C53_1 C52_1 121.9(5)
N9_1 C53_1 C54_1 109.0(6)
C54_1 C53_1 C52_1 129.2(6)
N7_1 C54_1 C53_1 104.7(6)
N7_1 C54_1 H54_1 127.6
C53_1 C54_1 H54_1 127.6
C2_2 C1_2 H1_2 119.4
C6_2 C1_2 H1_2 119.4
C6_2 C1_2 C2_2 121.3(8)
C1_2 C2_2 H2_2 119.6
C3_2 C2_2 C1_2 120.9(8)
C3_2 C2_2 H2_2 119.6
C2_2 C3_2 H3_2 119.8
C2_2 C3_2 C4_2 120.5(8)
C4_2 C3_2 H3_2 119.8
C3_2 C4_2 C5_2 118.1(7)
C8_2 C4_2 C3_2 122.2(7)
C8_2 C4_2 C5_2 119.6(7)
C4_2 C5_2 C6_2 119.9(7)
C7_2 C5_2 C4_2 118.9(7)
C7_2 C5_2 C6_2 121.2(7)
C1_2 C6_2 C5_2 119.3(7)
C1_2 C6_2 H6_2 120.3
C5_2 C6_2 H6_2 120.3
C5_2 C7_2 H7_2 119.0
C5_2 C7_2 C14_2 122.0(7)
C14_2 C7_2 H7_2 119.0
C4_2 C8_2 H8_2 119.3
C9_2 C8_2 C4_2 121.4(7)
C9_2 C8_2 H8_2 119.3
C8_2 C9_2 C10_2 121.7(7)
C8_2 C9_2 C14_2 119.6(7)
C10_2 C9_2 C14_2 118.7(8)
C9_2 C10_2 H10_2 119.5
C11_2 C10_2 C9_2 121.0(8)
C11_2 C10_2 H10_2 119.5
C10_2 C11_2 H11_2 119.3
C10_2 C11_2 C12_2 121.3(8)
C12_2 C11_2 H11_2 119.3
C11_2 C12_2 H12_2 120.4
C13_2 C12_2 C11_2 119.3(8)
C13_2 C12_2 H12_2 120.4
C12_2 C13_2 H13_2 119.5
C14_2 C13_2 C12_2 120.9(8)
C14_2 C13_2 H13_2 119.5
C7_2 C14_2 C9_2 118.4(7)
C13_2 C14_2 C7_2 122.7(7)
C13_2 C14_2 C9_2 118.8(7)
Cl1_3 C1_3 H1_3 108.3
Cl2_3 C1_3 Cl1_3 109.9(4)
Cl2_3 C1_3 H1_3 108.3
Cl3_3 C1_3 Cl1_3 111.3(4)
Cl3_3 C1_3 Cl2_3 110.7(3)
Cl3_3 C1_3 H1_3 108.3
Cl1_4 C1_4 H1_4 108.0
Cl2_4 C1_4 Cl1_4 108.5(4)
Cl2_4 C1_4 H1_4 108.0
Cl3_4 C1_4 Cl1_4 112.1(4)
Cl3_4 C1_4 Cl2_4 112.0(4)
Cl3_4 C1_4 H1_4 108.0
Cl1_5 C1_5 Cl2_5 112.5(4)
Cl1_5 C1_5 Cl3_5 111.5(5)
Cl1_5 C1_5 H1_5 107.4
Cl2_5 C1_5 H1_5 107.4
Cl3_5 C1_5 Cl2_5 110.4(4)
Cl3_5 C1_5 H1_5 107.4
Cl1_6 C1_6 Cl2_6 108.8(11)
Cl1_6 C1_6 H1_6 108.7
Cl2_6 C1_6 H1_6 108.7
Cl3_6 C1_6 Cl1_6 111.3(11)
Cl3_6 C1_6 Cl2_6 110.4(10)
Cl3_6 C1_6 H1_6 108.7

loop_
_geom_bond_atom_site_label_1
_geom_bond_atom_site_label_2
_geom_bond_distance
O1_1 C40_1 1.378(6)
O1_1 C43_1 1.475(6)
O2_1 C49_1 1.390(6)
O2_1 C52_1 1.448(7)
O3_1 C31_1 1.378(6)
O3_1 C34_1 1.418(7)
N1_1 C1_1 1.361(7)
N1_1 C3_1 1.349(6)
N2_1 C1_1 1.337(7)
N2_1 C2_1 1.360(6)
N3_1 C2_1 1.352(7)
N3_1 C3_1 1.349(7)
N4_1 C25_1 1.341(7)
N4_1 C27_1 1.351(7)
N5_1 C26_1 1.356(7)
N5_1 C27_1 1.372(7)
N6_1 C25_1 1.353(6)
N6_1 C26_1 1.342(7)
N7_1 N8_1 1.341(6)
N7_1 C10_1 1.472(7)
N7_1 C54_1 1.349(7)
N8_1 N9_1 1.337(7)
N9_1 C53_1 1.346(7)
N10_1 N11_1 1.340(6)
N10_1 C35_1 1.355(7)
N11_1 N12_1 1.379(7)
N12_1 C17_1 1.470(7)
N12_1 C36_1 1.345(7)
N13_1 N14_1 1.334(6)
N13_1 C44_1 1.382(7)
N14_1 N15_1 1.359(6)
N15_1 C24_1 1.497(7)
N15_1 C45_1 1.348(7)
C1_1 C11_1 1.512(7)
C2_1 C18_1 1.484(7)
C3_1 C4_1 1.480(7)
C4_1 C5_1 1.397(7)
C4_1 C9_1 1.408(7)
C5_1 H5_1 0.9500
C5_1 C6_1 1.390(8)
C6_1 H6_1 0.9500
C6_1 C7_1 1.395(8)
C7_1 C8_1 1.389(8)
C7_1 C10_1 1.507(8)
C8_1 H8_1 0.9500
C8_1 C9_1 1.389(8)
C9_1 H9_1 0.9500
C10_1 H10A_1 0.9900
C10_1 H10B_1 0.9900
C11_1 C12_1 1.399(8)
C11_1 C16_1 1.400(7)
C12_1 H12_1 0.9500
C12_1 C13_1 1.375(7)
C13_1 H13_1 0.9500
C13_1 C14_1 1.401(8)
C14_1 C15_1 1.420(8)
C14_1 C17_1 1.517(7)
C15_1 H15_1 0.9500
C15_1 C16_1 1.383(7)
C16_1 H16_1 0.9500
C17_1 H17A_1 0.9900
C17_1 H17B_1 0.9900
C18_1 C19_1 1.411(7)
C18_1 C23_1 1.400(7)
C19_1 H19_1 0.9500
C19_1 C20_1 1.387(8)
C20_1 H20_1 0.9500
C20_1 C21_1 1.391(8)
C21_1 C22_1 1.408(8)
C21_1 C24_1 1.525(8)
C22_1 H22_1 0.9500
C22_1 C23_1 1.363(8)
C23_1 H23_1 0.9500
C24_1 H24A_1 0.9900
C24_1 H24B_1 0.9900
C25_1 C46_1 1.476(7)
C26_1 C28_1 1.489(7)
C27_1 C37_1 1.488(8)
C28_1 C29_1 1.390(7)
C28_1 C33_1 1.406(7)
C29_1 H29_1 0.9500
C29_1 C30_1 1.408(7)
C30_1 H30_1 0.9500
C30_1 C31_1 1.385(7)
C31_1 C32_1 1.403(7)
C32_1 H32_1 0.9500
C32_1 C33_1 1.380(7)
C33_1 H33_1 0.9500
C34_1 H34A_1 0.9900
C34_1 H34B_1 0.9900
C34_1 C35_1 1.497(8)
C35_1 C36_1 1.394(8)
C36_1 H36_1 0.9500
C37_1 C38_1 1.389(7)
C37_1 C42_1 1.388(7)
C38_1 H38_1 0.9500
C38_1 C39_1 1.387(7)
C39_1 H39_1 0.9500
C39_1 C40_1 1.400(7)
C40_1 C41_1 1.381(8)
C41_1 H41_1 0.9500
C41_1 C42_1 1.402(8)
C42_1 H42_1 0.9500
C43_1 H43A_1 0.9900
C43_1 H43B_1 0.9900
C43_1 C44_1 1.490(7)
C44_1 C45_1 1.374(8)
C45_1 H45_1 0.9500
C46_1 C47_1 1.425(7)
C46_1 C51_1 1.394(7)
C47_1 H47_1 0.9500
C47_1 C48_1 1.378(7)
C48_1 H48_1 0.9500
C48_1 C49_1 1.386(8)
C49_1 C50_1 1.404(7)
C50_1 H50_1 0.9500
C50_1 C51_1 1.399(7)
C51_1 H51_1 0.9500
C52_1 H52A_1 0.9900
C52_1 H52B_1 0.9900
C52_1 C53_1 1.499(8)
C53_1 C54_1 1.382(7)
C54_1 H54_1 0.9500
C1_2 H1_2 0.9500
C1_2 C2_2 1.420(10)
C1_2 C6_2 1.361(9)
C2_2 H2_2 0.9500
C2_2 C3_2 1.382(10)
C3_2 H3_2 0.9500
C3_2 C4_2 1.431(10)
C4_2 C5_2 1.436(9)
C4_2 C8_2 1.410(9)
C5_2 C6_2 1.455(9)
C5_2 C7_2 1.399(9)
C6_2 H6_2 0.9500
C7_2 H7_2 0.9500
C7_2 C14_2 1.407(9)
C8_2 H8_2 0.9500
C8_2 C9_2 1.385(9)
C9_2 C10_2 1.443(10)
C9_2 C14_2 1.455(9)
C10_2 H10_2 0.9500
C10_2 C11_2 1.338(11)
C11_2 H11_2 0.9500
C11_2 C12_2 1.445(11)
C12_2 H12_2 0.9500
C12_2 C13_2 1.403(10)
C13_2 H13_2 0.9500
C13_2 C14_2 1.410(10)
Cl1_3 C1_3 1.788(6)
Cl2_3 C1_3 1.768(7)
Cl3_3 C1_3 1.759(7)
C1_3 H1_3 1.0000
Cl1_4 C1_4 1.776(7)
Cl2_4 C1_4 1.758(6)
Cl3_4 C1_4 1.713(7)
C1_4 H1_4 1.0000
Cl1_5 C1_5 1.740(6)
Cl2_5 C1_5 1.782(8)
Cl3_5 C1_5 1.745(8)
C1_5 H1_5 1.0000
Cl1_6 C1_6 1.719(18)
Cl2_6 C1_6 1.78(2)
Cl3_6 C1_6 1.71(2)
C1_6 H1_6 1.0000

loop_
_geom_torsion_atom_site_label_1
_geom_torsion_atom_site_label_2
_geom_torsion_atom_site_label_3
_geom_torsion_atom_site_label_4
_geom_torsion
O1_1 C40_1 C41_1 C42_1 -178.0(5)
O1_1 C43_1 C44_1 N13_1 -88.7(6)
O1_1 C43_1 C44_1 C45_1 89.7(7)
O2_1 C49_1 C50_1 C51_1 -177.2(5)
O2_1 C52_1 C53_1 N9_1 142.1(5)
O2_1 C52_1 C53_1 C54_1 -38.7(8)
O3_1 C31_1 C32_1 C33_1 176.8(4)
O3_1 C34_1 C35_1 N10_1 -168.2(5)
O3_1 C34_1 C35_1 C36_1 18.2(8)
N1_1 C1_1 C11_1 C12_1 6.1(7)
N1_1 C1_1 C11_1 C16_1 -169.8(5)
N1_1 C3_1 C4_1 C5_1 -7.6(7)
N1_1 C3_1 C4_1 C9_1 167.7(4)
N2_1 C1_1 C11_1 C12_1 -176.7(5)
N2_1 C1_1 C11_1 C16_1 7.4(8)
N2_1 C2_1 C18_1 C19_1 3.9(7)
N2_1 C2_1 C18_1 C23_1 -172.2(4)
N3_1 C2_1 C18_1 C19_1 -177.5(5)
N3_1 C2_1 C18_1 C23_1 6.5(7)
N3_1 C3_1 C4_1 C5_1 176.9(5)
N3_1 C3_1 C4_1 C9_1 -7.8(7)
N4_1 C25_1 C46_1 C47_1 1.3(7)
N4_1 C25_1 C46_1 C51_1 178.0(5)
N4_1 C27_1 C37_1 C38_1 -178.5(5)
N4_1 C27_1 C37_1 C42_1 -2.4(8)
N5_1 C26_1 C28_1 C29_1 -168.0(5)
N5_1 C26_1 C28_1 C33_1 9.8(7)
N5_1 C27_1 C37_1 C38_1 -3.5(8)
N5_1 C27_1 C37_1 C42_1 172.7(5)
N6_1 C25_1 C46_1 C47_1 -178.6(4)
N6_1 C25_1 C46_1 C51_1 -2.0(7)
N6_1 C26_1 C28_1 C29_1 9.8(7)
N6_1 C26_1 C28_1 C33_1 -172.5(5)
N7_1 N8_1 N9_1 C53_1 1.6(6)
N8_1 N7_1 C10_1 C7_1 -93.9(6)
N8_1 N7_1 C54_1 C53_1 -1.5(6)
N8_1 N9_1 C53_1 C52_1 176.8(5)
N8_1 N9_1 C53_1 C54_1 -2.6(7)
N9_1 C53_1 C54_1 N7_1 2.5(6)
N10_1 N11_1 N12_1 C17_1 -178.8(4)
N10_1 N11_1 N12_1 C36_1 -0.2(6)
N10_1 C35_1 C36_1 N12_1 -0.5(6)
N11_1 N10_1 C35_1 C34_1 -174.4(5)
N11_1 N10_1 C35_1 C36_1 0.4(6)
N11_1 N12_1 C17_1 C14_1 103.4(6)
N11_1 N12_1 C36_1 C35_1 0.4(6)
N13_1 N14_1 N15_1 C24_1 177.6(4)
N13_1 N14_1 N15_1 C45_1 -0.3(6)
N13_1 C44_1 C45_1 N15_1 0.8(6)
N14_1 N13_1 C44_1 C43_1 177.8(4)
N14_1 N13_1 C44_1 C45_1 -1.0(6)
N14_1 N15_1 C24_1 C21_1 131.2(5)
N14_1 N15_1 C45_1 C44_1 -0.3(6)
C1_1 N1_1 C3_1 N3_1 4.2(7)
C1_1 N1_1 C3_1 C4_1 -171.0(4)
C1_1 N2_1 C2_1 N3_1 1.8(7)
C1_1 N2_1 C2_1 C18_1 -179.7(4)
C1_1 C11_1 C12_1 C13_1 -175.7(5)
C1_1 C11_1 C16_1 C15_1 175.0(5)
C2_1 N2_1 C1_1 N1_1 -1.1(7)
C2_1 N2_1 C1_1 C11_1 -178.0(4)
C2_1 N3_1 C3_1 N1_1 -3.5(7)
C2_1 N3_1 C3_1 C4_1 171.6(4)
C2_1 C18_1 C19_1 C20_1 -176.6(5)
C2_1 C18_1 C23_1 C22_1 175.6(5)
C3_1 N1_1 C1_1 N2_1 -1.7(7)
C3_1 N1_1 C1_1 C11_1 175.3(4)
C3_1 N3_1 C2_1 N2_1 0.4(7)
C3_1 N3_1 C2_1 C18_1 -178.2(4)
C3_1 C4_1 C5_1 C6_1 173.0(5)
C3_1 C4_1 C9_1 C8_1 -173.0(5)
C4_1 C5_1 C6_1 C7_1 -0.1(8)
C5_1 C4_1 C9_1 C8_1 2.4(7)
C5_1 C6_1 C7_1 C8_1 2.8(8)
C5_1 C6_1 C7_1 C10_1 -172.7(5)
C6_1 C7_1 C8_1 C9_1 -2.9(8)
C6_1 C7_1 C10_1 N7_1 84.5(7)
C7_1 C8_1 C9_1 C4_1 0.3(8)
C8_1 C7_1 C10_1 N7_1 -90.9(6)
C9_1 C4_1 C5_1 C6_1 -2.4(7)
C10_1 N7_1 N8_1 N9_1 178.0(5)
C10_1 N7_1 C54_1 C53_1 -179.3(5)
C10_1 C7_1 C8_1 C9_1 172.6(5)
C11_1 C12_1 C13_1 C14_1 1.1(8)
C12_1 C11_1 C16_1 C15_1 -1.0(8)
C12_1 C13_1 C14_1 C15_1 -1.8(8)
C12_1 C13_1 C14_1 C17_1 176.3(5)
C13_1 C14_1 C15_1 C16_1 1.1(8)
C13_1 C14_1 C17_1 N12_1 -75.8(7)
C14_1 C15_1 C16_1 C11_1 0.2(8)
C15_1 C14_1 C17_1 N12_1 102.2(6)
C16_1 C11_1 C12_1 C13_1 0.3(8)
C17_1 N12_1 C36_1 C35_1 178.9(5)
C17_1 C14_1 C15_1 C16_1 -176.9(5)
C18_1 C19_1 C20_1 C21_1 0.9(8)
C19_1 C18_1 C23_1 C22_1 -0.6(8)
C19_1 C20_1 C21_1 C22_1 -0.5(8)
C19_1 C20_1 C21_1 C24_1 179.4(5)
C20_1 C21_1 C22_1 C23_1 -0.5(8)
C20_1 C21_1 C24_1 N15_1 -76.6(7)
C21_1 C22_1 C23_1 C18_1 1.1(8)
C22_1 C21_1 C24_1 N15_1 103.3(6)
C23_1 C18_1 C19_1 C20_1 -0.4(8)
C24_1 N15_1 C45_1 C44_1 -177.9(5)
C24_1 C21_1 C22_1 C23_1 179.6(5)
C25_1 N4_1 C27_1 N5_1 -1.2(7)
C25_1 N4_1 C27_1 C37_1 173.4(4)
C25_1 N6_1 C26_1 N5_1 1.5(8)
C25_1 N6_1 C26_1 C28_1 -176.0(4)
C25_1 C46_1 C47_1 C48_1 179.5(5)
C25_1 C46_1 C51_1 C50_1 -178.7(5)
C26_1 N5_1 C27_1 N4_1 0.4(7)
C26_1 N5_1 C27_1 C37_1 -174.3(4)
C26_1 N6_1 C25_1 N4_1 -2.4(7)
C26_1 N6_1 C25_1 C46_1 177.5(5)
C26_1 C28_1 C29_1 C30_1 175.3(4)
C26_1 C28_1 C33_1 C32_1 -177.5(5)
C27_1 N4_1 C25_1 N6_1 2.3(7)
C27_1 N4_1 C25_1 C46_1 -177.7(4)
C27_1 N5_1 C26_1 N6_1 -0.6(8)
C27_1 N5_1 C26_1 C28_1 177.0(4)
C27_1 C37_1 C38_1 C39_1 173.7(5)
C27_1 C37_1 C42_1 C41_1 -172.0(5)
C28_1 C29_1 C30_1 C31_1 2.4(8)
C29_1 C28_1 C33_1 C32_1 0.3(7)
C29_1 C30_1 C31_1 O3_1 -178.9(5)
C29_1 C30_1 C31_1 C32_1 0.1(8)
C30_1 C31_1 C32_1 C33_1 -2.3(8)
C31_1 O3_1 C34_1 C35_1 78.0(6)
C31_1 C32_1 C33_1 C28_1 2.1(8)
C33_1 C28_1 C29_1 C30_1 -2.5(7)
C34_1 O3_1 C31_1 C30_1 9.0(7)
C34_1 O3_1 C31_1 C32_1 -170.1(4)
C34_1 C35_1 C36_1 N12_1 173.8(5)
C35_1 N10_1 N11_1 N12_1 -0.2(6)
C36_1 N12_1 C17_1 C14_1 -74.9(7)
C37_1 C38_1 C39_1 C40_1 0.2(9)
C38_1 C37_1 C42_1 C41_1 4.3(8)
C38_1 C39_1 C40_1 O1_1 179.7(5)
C38_1 C39_1 C40_1 C41_1 0.6(9)
C39_1 C40_1 C41_1 C42_1 1.1(9)
C40_1 O1_1 C43_1 C44_1 -84.5(6)
C40_1 C41_1 C42_1 C37_1 -3.6(9)
C42_1 C37_1 C38_1 C39_1 -2.6(9)
C43_1 O1_1 C40_1 C39_1 164.2(5)
C43_1 O1_1 C40_1 C41_1 -16.7(8)
C43_1 C44_1 C45_1 N15_1 -177.8(6)
C44_1 N13_1 N14_1 N15_1 0.8(6)
C45_1 N15_1 C24_1 C21_1 -51.4(8)
C46_1 C47_1 C48_1 C49_1 -2.4(8)
C47_1 C46_1 C51_1 C50_1 -2.0(8)
C47_1 C48_1 C49_1 O2_1 178.3(5)
C47_1 C48_1 C49_1 C50_1 1.2(8)
C48_1 C49_1 C50_1 C51_1 -0.3(8)
C49_1 O2_1 C52_1 C53_1 -71.1(6)
C49_1 C50_1 C51_1 C46_1 0.8(8)
C51_1 C46_1 C47_1 C48_1 2.8(8)
C52_1 O2_1 C49_1 C48_1 168.7(5)
C52_1 O2_1 C49_1 C50_1 -14.3(7)
C52_1 C53_1 C54_1 N7_1 -176.8(5)
C54_1 N7_1 N8_1 N9_1 0.0(6)
C54_1 N7_1 C10_1 C7_1 83.7(7)
C1_2 C2_2 C3_2 C4_2 2.8(10)
C2_2 C1_2 C6_2 C5_2 -0.9(10)
C2_2 C3_2 C4_2 C5_2 -2.2(10)
C2_2 C3_2 C4_2 C8_2 175.6(6)
C3_2 C4_2 C5_2 C6_2 0.1(8)
C3_2 C4_2 C5_2 C7_2 177.4(6)
C3_2 C4_2 C8_2 C9_2 -176.5(6)
C4_2 C5_2 C6_2 C1_2 1.4(9)
C4_2 C5_2 C7_2 C14_2 -0.8(9)
C4_2 C8_2 C9_2 C10_2 177.3(5)
C4_2 C8_2 C9_2 C14_2 -0.8(9)
C5_2 C4_2 C8_2 C9_2 1.4(9)
C5_2 C7_2 C14_2 C9_2 1.4(9)
C5_2 C7_2 C14_2 C13_2 -177.0(6)
C6_2 C1_2 C2_2 C3_2 -1.2(10)
C6_2 C5_2 C7_2 C14_2 176.4(5)
C7_2 C5_2 C6_2 C1_2 -175.8(6)
C8_2 C4_2 C5_2 C6_2 -177.8(5)
C8_2 C4_2 C5_2 C7_2 -0.5(8)
C8_2 C9_2 C10_2 C11_2 -178.8(7)
C8_2 C9_2 C14_2 C7_2 -0.6(9)
C8_2 C9_2 C14_2 C13_2 177.9(6)
C9_2 C10_2 C11_2 C12_2 1.0(11)
C10_2 C9_2 C14_2 C7_2 -178.8(5)
C10_2 C9_2 C14_2 C13_2 -0.3(8)
C10_2 C11_2 C12_2 C13_2 -0.3(11)
C11_2 C12_2 C13_2 C14_2 -0.6(9)
C12_2 C13_2 C14_2 C7_2 179.3(6)
C12_2 C13_2 C14_2 C9_2 1.0(9)
C14_2 C9_2 C10_2 C11_2 -0.6(10)
